data_7111668
loop_
_publ_author_name
'Li, Haiying'
'Batsanov, Andrei S.'
'Moss, Kathryn C.'
'Vaughan, Helen L.'
'Dias, Fernando B.'
'Kamtekar, Kiran T.'
'Bryce, Martin R.'
'Monkman, Andrew P.'

_publ_section_title
;
 The interplay of conformation and photophysical properties in deep-blue
 fluorescent oligomers
;
_journal_issue 26
_journal_name_full 'Chemical Communications'
_journal_page_first 4812
_journal_page_last 4814
_journal_paper_doi 10.1039/c0cc00211a
_journal_volume 46
_journal_year 2010
_chemical_formula_moiety 'C62 H70 F2 O2 S'
_chemical_formula_sum 'C62 H70 F2 O2 S'
_chemical_formula_weight 917.24
_chemical_melting_point 463.0(3)
_chemical_name_systematic
;
3,7-bis(9,9-dihexylfluorene-2-yl)-2,8-difluorodibenzothiophene-S,S-dioxide
;
_space_group_IT_number 4
_symmetry_cell_setting monoclinic
_symmetry_space_group_name_Hall 'P 2yb'
_symmetry_space_group_name_H-M 'P 1 21 1'
_atom_sites_solution_hydrogens geom
_atom_sites_solution_primary direct
_atom_sites_solution_secondary difmap
_audit_creation_method SHELXL-97
_cell_angle_alpha 90.00
_cell_angle_beta 106.21(2)
_cell_angle_gamma 90.00
_cell_formula_units_Z 8
_cell_length_a 18.901(5)
_cell_length_b 19.072(5)
_cell_length_c 29.787(8)
_cell_measurement_reflns_used 4044
_cell_measurement_temperature 120(2)
_cell_measurement_theta_max 24.95
_cell_measurement_theta_min 2.30
_cell_volume 10311(5)
_computing_cell_refinement 'SAINT version 6.45A (Bruker, 2003)'
_computing_data_collection 'SMART version 5.625 (Bruker, 2001)'
_computing_data_reduction 'SAINT version 6.45A (Bruker, 2003)'
_computing_molecular_graphics
;
OLEX2: a complete structure solution, refinement and analysis program.
Dolomanov et al., J. Appl. Cryst. (2009). 42, 339-341
;
_computing_publication_material
;
OLEX2: a complete structure solution, refinement and analysis program.
Dolomanov et al., J. Appl. Cryst. (2009). 42, 339-341
;
_computing_structure_refinement 'SHELXTL version 6.14 (Bruker, 2003)'
_computing_structure_solution 'SHELXTL version 6.14 (Bruker, 2003)'
_diffrn_ambient_temperature 120(2)
_diffrn_detector_area_resol_mean 5.6
_diffrn_measured_fraction_theta_full 1.000
_diffrn_measured_fraction_theta_max 1.000
_diffrn_measurement_device_type 'Bruker SMART 6000 CCD area detector'
_diffrn_measurement_method '\W scans'
_diffrn_radiation_monochromator graphite
_diffrn_radiation_source 'fine-focus sealed tube'
_diffrn_radiation_type MoK\a
_diffrn_radiation_wavelength 0.71073
_diffrn_reflns_av_R_equivalents 0.2082
_diffrn_reflns_av_sigmaI/netI 0.2754
_diffrn_reflns_limit_h_max 21
_diffrn_reflns_limit_h_min -21
_diffrn_reflns_limit_k_max 21
_diffrn_reflns_limit_k_min -21
_diffrn_reflns_limit_l_max 34
_diffrn_reflns_limit_l_min -34
_diffrn_reflns_number 84802
_diffrn_reflns_theta_full 24.00
_diffrn_reflns_theta_max 24.00
_diffrn_reflns_theta_min 0.71
_diffrn_standards_number 0
_exptl_absorpt_coefficient_mu 0.113
_exptl_absorpt_correction_type none
_exptl_crystal_colour colourless
_exptl_crystal_density_diffrn 1.182
_exptl_crystal_density_method 'not measured'
_exptl_crystal_description plate
_exptl_crystal_F_000 3936
_exptl_crystal_size_max 0.20
_exptl_crystal_size_mid 0.15
_exptl_crystal_size_min 0.03
_refine_diff_density_max 0.847
_refine_diff_density_min -0.509
_refine_diff_density_rms 0.096
_refine_ls_abs_structure_details 'Flack H D (1983), Acta Cryst. A39, 876-881'
_refine_ls_abs_structure_Flack 0.27(17)
_refine_ls_extinction_method none
_refine_ls_goodness_of_fit_ref 0.997
_refine_ls_hydrogen_treatment constr
_refine_ls_matrix_type full
_refine_ls_number_parameters 1109
_refine_ls_number_reflns 32367
_refine_ls_number_restraints 40
_refine_ls_restrained_S_all 0.997
_refine_ls_R_factor_all 0.2490
_refine_ls_R_factor_gt 0.1192
_refine_ls_shift/su_max 0.002
_refine_ls_shift/su_mean 0.000
_refine_ls_structure_factor_coef Fsqd
_refine_ls_weighting_details 'calc w=1/[\s^2^(Fo^2^)+(0.1436P)^2^] where P=(Fo^2^+2Fc^2^)/3'
_refine_ls_weighting_scheme calc
_refine_ls_wR_factor_gt 0.2630
_refine_ls_wR_factor_ref 0.3324
_reflns_Friedel_coverage 0.93
_reflns_number_gt 13682
_reflns_number_total 32367
_reflns_threshold_expression I>2\s(I)
_cod_data_source_file C0CC00211Asup1.cif
_cod_data_source_block 3
_cod_depositor_comments
;
The following automatic conversions were performed:

'_symmetry_cell_setting' value 'Monoclinic' changed to 'monoclinic'
according to /home/saulius/struct/CIF-dictionaries/cif_core.dic
dictionary named 'cif_core.dic' version 2.4.2 from 2011-04-26.

Automatic conversion script
Id: cif_fix_values 1891 2012-01-12 08:04:46Z andrius 
;
_cod_original_cell_volume 10310(5)
_cod_original_sg_symbol_H-M 'P 21'
_cod_database_code 7111668

loop_
_symmetry_equiv_pos_as_xyz
'x, y, z'
'-x, y+1/2, -z'

loop_
_atom_site_label
_atom_site_type_symbol
_atom_site_fract_x
_atom_site_fract_y
_atom_site_fract_z
_atom_site_U_iso_or_equiv
_atom_site_adp_type
_atom_site_occupancy
_atom_site_symmetry_multiplicity
_atom_site_calc_flag
_atom_site_refinement_flags
_atom_site_disorder_assembly
_atom_site_disorder_group
S1A S 0.54064(17) 0.30199(14) 0.17648(10) 0.0261(7) Uani 1 1 d . . .
F1A F 0.5893(3) 0.5346(3) 0.3062(2) 0.0324(16) Uiso 1 1 d . . .
F2A F 0.3913(3) 0.5185(3) 0.0475(2) 0.0308(16) Uiso 1 1 d . . .
O1A O 0.6053(4) 0.2737(4) 0.1675(3) 0.030(2) Uiso 1 1 d . . .
O2A O 0.4885(4) 0.2532(4) 0.1857(3) 0.032(2) Uiso 1 1 d . . .
C1A C 0.5953(6) 0.3566(7) 0.2665(4) 0.028(3) Uiso 1 1 d . . .
H1A H 0.6104 0.3108 0.2776 0.034 Uiso 1 1 d R . .
C2A C 0.6065(6) 0.4129(6) 0.2975(4) 0.022(3) Uiso 1 1 d . . .
C3A C 0.5803(6) 0.4771(6) 0.2776(4) 0.021(3) Uiso 1 1 d . . .
C4A C 0.5443(6) 0.4884(6) 0.2321(4) 0.025(3) Uiso 1 1 d . . .
H4A H 0.5269 0.5337 0.2212 0.031 Uiso 1 1 d R . .
C5A C 0.4594(5) 0.4805(6) 0.1208(3) 0.019(3) Uiso 1 1 d . . .
H5A H 0.4586 0.5271 0.1319 0.023 Uiso 1 1 d R . .
C6A C 0.4260(6) 0.4655(6) 0.0756(4) 0.021(3) Uiso 1 1 d . . .
C7A C 0.4235(6) 0.3982(6) 0.0570(4) 0.022(3) Uiso 1 1 d . . .
C8A C 0.4627(6) 0.3463(6) 0.0873(4) 0.026(3) Uiso 1 1 d . . .
H8A H 0.4653 0.3002 0.0758 0.031 Uiso 1 1 d R . .
C9A C 0.4966(6) 0.3612(6) 0.1328(4) 0.026(3) Uiso 1 1 d . . .
C10A C 0.4947(6) 0.4295(6) 0.1503(4) 0.020(3) Uiso 1 1 d . . .
C11A C 0.5340(5) 0.4312(5) 0.2014(3) 0.015(2) Uiso 1 1 d . . .
C12A C 0.5622(5) 0.3678(6) 0.2203(3) 0.019(2) Uiso 1 1 d . . .
C13A C 0.6412(6) 0.4028(6) 0.3488(4) 0.024(3) Uiso 1 1 d . . .
C14A C 0.6243(6) 0.3407(6) 0.3690(4) 0.031(3) Uiso 1 1 d . . .
H14A H 0.5919 0.3074 0.3502 0.038 Uiso 1 1 d R . .
C15A C 0.6544(6) 0.3278(6) 0.4159(4) 0.022(3) Uiso 1 1 d . . .
H15 H 0.6461 0.2837 0.4284 0.027 Uiso 1 1 d R . .
C16A C 0.6976(6) 0.3783(6) 0.4453(4) 0.029(3) Uiso 1 1 d . . .
C17A C 0.7335(6) 0.3790(6) 0.4948(4) 0.029(3) Uiso 1 1 d . . .
C18A C 0.7342(7) 0.3280(7) 0.5287(4) 0.037(3) Uiso 1 1 d . . .
H18A H 0.7096 0.2843 0.5212 0.044 Uiso 1 1 d R . .
C19A C 0.7742(6) 0.3451(7) 0.5753(4) 0.037(3) Uiso 1 1 d . . .
H19A H 0.7744 0.3126 0.5995 0.045 Uiso 1 1 d R . .
C20A C 0.8134(6) 0.4080(6) 0.5865(4) 0.033(3) Uiso 1 1 d . . .
H20A H 0.8407 0.4174 0.6179 0.040 Uiso 1 1 d R . .
C21A C 0.8118(7) 0.4558(7) 0.5518(4) 0.038(3) Uiso 1 1 d . . .
H21A H 0.8376 0.4989 0.5591 0.045 Uiso 1 1 d R . .
C22A C 0.7712(6) 0.4404(6) 0.5053(4) 0.027(3) Uiso 1 1 d . . .
C23A C 0.7623(6) 0.4893(6) 0.4628(4) 0.027(3) Uiso 1 1 d . . .
C24A C 0.7134(6) 0.4396(6) 0.4246(4) 0.024(3) Uiso 1 1 d . . .
C25A C 0.6862(6) 0.4524(6) 0.3764(4) 0.024(3) Uiso 1 1 d . . .
H25A H 0.6991 0.4939 0.3629 0.029 Uiso 1 1 d R . .
C26A C 0.8352(7) 0.5034(7) 0.4544(4) 0.039(3) Uiso 1 1 d . . .
H261 H 0.8658 0.5299 0.4815 0.047 Uiso 1 1 d R . .
H262 H 0.8270 0.5342 0.4267 0.047 Uiso 1 1 d R . .
C27A C 0.8792(7) 0.4397(7) 0.4466(5) 0.048(4) Uiso 1 1 d . . .
H271 H 0.8620 0.4257 0.4133 0.057 Uiso 1 1 d R . .
H272 H 0.8697 0.4001 0.4656 0.057 Uiso 1 1 d R . .
C28A C 0.9631(7) 0.4535(8) 0.4592(5) 0.054(4) Uiso 1 1 d . . .
H281 H 0.9805 0.4631 0.4932 0.065 Uiso 1 1 d R . .
H282 H 0.9715 0.4965 0.4428 0.065 Uiso 1 1 d R . .
C29A C 1.0115(8) 0.3945(8) 0.4482(5) 0.057(4) Uiso 1 1 d . . .
H291 H 1.0639 0.4034 0.4646 0.068 Uiso 1 1 d R . .
H292 H 0.9974 0.3492 0.4595 0.068 Uiso 1 1 d R . .
C30A C 1.0020(7) 0.3895(7) 0.3966(5) 0.051(4) Uiso 1 1 d . . .
H301 H 1.0206 0.4333 0.3860 0.062 Uiso 1 1 d R . .
H302 H 0.9488 0.3857 0.3801 0.062 Uiso 1 1 d R . .
C31A C 1.0440(8) 0.3252(8) 0.3828(5) 0.064(4) Uiso 1 1 d . . .
H311 H 1.0270 0.3185 0.3489 0.096 Uiso 1 1 d R . .
H312 H 1.0337 0.2829 0.3985 0.096 Uiso 1 1 d R . .
H313 H 1.0971 0.3343 0.3923 0.096 Uiso 1 1 d R . .
C32A C 0.7237(7) 0.5570(7) 0.4692(4) 0.039(3) Uiso 1 1 d . . .
H321 H 0.6843 0.5453 0.4841 0.046 Uiso 1 1 d R . .
H322 H 0.7600 0.5867 0.4916 0.046 Uiso 1 1 d R . .
C33A C 0.6902(7) 0.6011(7) 0.4258(4) 0.046(4) Uiso 1 1 d . . .
H331 H 0.6451 0.5773 0.4069 0.055 Uiso 1 1 d R . .
H332 H 0.7252 0.6038 0.4066 0.055 Uiso 1 1 d R . .
C34A C 0.6691(7) 0.6763(6) 0.4373(4) 0.041(3) Uiso 1 1 d . . .
H341 H 0.6334 0.6969 0.4096 0.049 Uiso 1 1 d R . .
H342 H 0.6456 0.6746 0.4631 0.049 Uiso 1 1 d R . .
C35A C 0.7383(7) 0.7226(7) 0.4508(4) 0.039(3) Uiso 1 1 d . . .
H351 H 0.7633 0.7218 0.4257 0.047 Uiso 1 1 d R . .
H352 H 0.7727 0.7033 0.4795 0.047 Uiso 1 1 d R . .
C36A C 0.7187(7) 0.7991(7) 0.4609(4) 0.039(3) Uiso 1 1 d . . .
H361 H 0.6832 0.8180 0.4325 0.047 Uiso 1 1 d R . .
H362 H 0.6950 0.8001 0.4866 0.047 Uiso 1 1 d R . .
C37A C 0.7864(8) 0.8450(9) 0.4730(5) 0.068(5) Uiso 1 1 d . . .
H371 H 0.8106 0.8434 0.4479 0.101 Uiso 1 1 d R . .
H372 H 0.8205 0.8281 0.5021 0.101 Uiso 1 1 d R . .
H373 H 0.7721 0.8934 0.4773 0.101 Uiso 1 1 d R . .
C38A C 0.3837(6) 0.3832(6) 0.0065(4) 0.027(3) Uiso 1 1 d . . .
C39A C 0.4191(6) 0.3336(6) -0.0169(4) 0.025(3) Uiso 1 1 d . . .
H39A H 0.4668 0.3162 -0.0015 0.030 Uiso 1 1 d R . .
C40A C 0.3838(6) 0.3108(7) -0.0617(4) 0.031(3) Uiso 1 1 d . . .
H40A H 0.4073 0.2796 -0.0778 0.037 Uiso 1 1 d R . .
C41A C 0.3145(6) 0.3350(6) -0.0821(4) 0.023(3) Uiso 1 1 d . . .
C42A C 0.2607(6) 0.3195(6) -0.1279(4) 0.028(3) Uiso 1 1 d . . .
C43A C 0.2680(7) 0.2736(7) -0.1636(4) 0.035(3) Uiso 1 1 d . . .
H43A H 0.3127 0.2487 -0.1605 0.041 Uiso 1 1 d R . .
C44A C 0.2097(7) 0.2660(8) -0.2036(5) 0.046(4) Uiso 1 1 d . . .
H44A H 0.2139 0.2360 -0.2282 0.055 Uiso 1 1 d R . .
C45A C 0.1457(7) 0.3030(7) -0.2079(4) 0.043(3) Uiso 1 1 d . . .
H45A H 0.1067 0.2985 -0.2359 0.052 Uiso 1 1 d R . .
C46A C 0.1349(7) 0.3461(8) -0.1716(4) 0.046(4) Uiso 1 1 d . . .
H46A H 0.0893 0.3689 -0.1741 0.056 Uiso 1 1 d R . .
C47A C 0.1962(6) 0.3544(6) -0.1321(4) 0.028(3) Uiso 1 1 d . . .
C48A C 0.2019(6) 0.3998(6) -0.0888(4) 0.028(3) Uiso 1 1 d . . .
C49A C 0.2775(6) 0.3830(6) -0.0600(4) 0.021(3) Uiso 1 1 d . . .
C50A C 0.3173(6) 0.4055(6) -0.0153(4) 0.027(3) Uiso 1 1 d . . .
H50A H 0.2951 0.4390 0.0001 0.032 Uiso 1 1 d R . .
C51A C 0.1909(7) 0.4779(7) -0.1027(4) 0.035(3) Uiso 1 1 d . . .
H511 H 0.1406 0.4843 -0.1238 0.042 Uiso 1 1 d R . .
H512 H 0.1947 0.5061 -0.0742 0.042 Uiso 1 1 d R . .
C52A C 0.2475(7) 0.5060(7) -0.1273(5) 0.046(4) Uiso 1 1 d . . .
H521 H 0.2962 0.5090 -0.1039 0.055 Uiso 1 1 d R . .
H522 H 0.2517 0.4714 -0.1512 0.055 Uiso 1 1 d R . .
C53A C 0.2295(7) 0.5773(7) -0.1506(4) 0.040(3) Uiso 1 1 d . . .
H531 H 0.2627 0.5847 -0.1707 0.048 Uiso 1 1 d R . .
H532 H 0.1785 0.5756 -0.1714 0.048 Uiso 1 1 d R . .
C54A C 0.2353(7) 0.6389(7) -0.1196(4) 0.039(3) Uiso 1 1 d . . .
H541 H 0.2841 0.6387 -0.0961 0.047 Uiso 1 1 d R . .
H542 H 0.1970 0.6363 -0.1028 0.047 Uiso 1 1 d R . .
C55A C 0.2265(8) 0.7071(7) -0.1477(5) 0.050(4) Uiso 1 1 d . . .
H551 H 0.2627 0.7074 -0.1661 0.060 Uiso 1 1 d R . .
H552 H 0.1766 0.7079 -0.1700 0.060 Uiso 1 1 d R . .
C56A C 0.2365(9) 0.7735(9) -0.1176(6) 0.076(5) Uiso 1 1 d . . .
H561 H 0.2322 0.8149 -0.1377 0.114 Uiso 1 1 d R . .
H562 H 0.2853 0.7728 -0.0950 0.114 Uiso 1 1 d R . .
H563 H 0.1986 0.7754 -0.1009 0.114 Uiso 1 1 d R . .
C57A C 0.1424(6) 0.3787(6) -0.0642(4) 0.026(3) Uiso 1 1 d . . .
H571 H 0.1445 0.4123 -0.0386 0.032 Uiso 1 1 d R . .
H572 H 0.0932 0.3832 -0.0870 0.032 Uiso 1 1 d R . .
C58A C 0.1500(6) 0.3047(7) -0.0441(4) 0.034(3) Uiso 1 1 d . . .
H581 H 0.1589 0.2717 -0.0676 0.041 Uiso 1 1 d R . .
H582 H 0.1934 0.3029 -0.0163 0.041 Uiso 1 1 d R . .
C59A C 0.0816(7) 0.2802(7) -0.0295(5) 0.046(4) Uiso 1 1 d . . .
H591 H 0.0390 0.2788 -0.0577 0.056 Uiso 1 1 d R . .
H592 H 0.0899 0.2320 -0.0168 0.056 Uiso 1 1 d R . .
C60A C 0.0634(8) 0.3270(8) 0.0057(5) 0.055(4) Uiso 1 1 d . . .
H601 H 0.0560 0.3754 -0.0068 0.066 Uiso 1 1 d R . .
H602 H 0.1057 0.3277 0.0341 0.066 Uiso 1 1 d R . .
C61A C -0.0078(8) 0.3031(8) 0.0194(5) 0.060(4) Uiso 1 1 d . . .
H611 H -0.0507 0.3052 -0.0087 0.072 Uiso 1 1 d R . .
H612 H -0.0017 0.2537 0.0300 0.072 Uiso 1 1 d R . .
C62A C -0.0219(9) 0.3462(9) 0.0562(5) 0.072(5) Uiso 1 1 d . . .
H621 H -0.0250 0.3956 0.0467 0.108 Uiso 1 1 d R . .
H622 H 0.0180 0.3403 0.0851 0.108 Uiso 1 1 d R . .
H623 H -0.0686 0.3316 0.0615 0.108 Uiso 1 1 d R . .
S1B S 0.50438(17) 0.32247(14) 0.48982(10) 0.0274(7) Uani 1 1 d . . .
F1B F 0.4698(4) 0.5540(4) 0.3596(2) 0.0465(19) Uiso 1 1 d . . .
F2B F 0.6543(3) 0.5402(3) 0.6186(2) 0.0341(16) Uiso 1 1 d . . .
O1B O 0.4392(4) 0.2985(4) 0.4992(3) 0.034(2) Uiso 1 1 d . . .
O2B O 0.5549(4) 0.2720(4) 0.4804(3) 0.0294(19) Uiso 1 1 d . . .
C1B C 0.4518(6) 0.3778(6) 0.3992(4) 0.028(3) Uiso 1 1 d . . .
H1B H 0.4337 0.3328 0.3880 0.033 Uiso 1 1 d R . .
C2B C 0.4436(6) 0.4359(6) 0.3676(4) 0.025(3) Uiso 1 1 d . . .
C3B C 0.4750(7) 0.4982(7) 0.3882(4) 0.037(3) Uiso 1 1 d . . .
C4B C 0.5106(6) 0.5085(7) 0.4339(4) 0.033(3) Uiso 1 1 d . . .
H4B H 0.5309 0.5531 0.4446 0.040 Uiso 1 1 d R . .
C5B C 0.5890(6) 0.5019(6) 0.5451(4) 0.028(3) Uiso 1 1 d . . .
H5B H 0.5901 0.5484 0.5339 0.034 Uiso 1 1 d R . .
C6B C 0.6203(6) 0.4871(6) 0.5897(4) 0.025(3) Uiso 1 1 d . . .
C7B C 0.6229(6) 0.4186(6) 0.6099(4) 0.023(3) Uiso 1 1 d . . .
C8B C 0.5861(6) 0.3671(6) 0.5801(4) 0.030(3) Uiso 1 1 d . . .
H8B H 0.5845 0.3209 0.5916 0.036 Uiso 1 1 d R . .
C9B C 0.5512(6) 0.3815(6) 0.5333(4) 0.023(3) Uiso 1 1 d . . .
C10B C 0.5536(6) 0.4477(6) 0.5141(4) 0.024(3) Uiso 1 1 d . . .
C11B C 0.5170(6) 0.4533(6) 0.4646(4) 0.028(3) Uiso 1 1 d . . .
C12B C 0.4859(6) 0.3877(6) 0.4452(4) 0.025(3) Uiso 1 1 d . . .
C13B C 0.4098(6) 0.4271(6) 0.3174(4) 0.023(3) Uiso 1 1 d . . .
C14B C 0.4255(6) 0.3672(6) 0.2944(4) 0.031(3) Uiso 1 1 d . . .
H14B H 0.4577 0.3327 0.3122 0.037 Uiso 1 1 d R . .
C15B C 0.3958(6) 0.3567(6) 0.2474(4) 0.024(3) Uiso 1 1 d . . .
H15B H 0.4089 0.3171 0.2322 0.029 Uiso 1 1 d R . .
C16B C 0.3464(6) 0.4064(6) 0.2229(4) 0.027(3) Uiso 1 1 d . . .
C17B C 0.3049(6) 0.4078(6) 0.1720(4) 0.024(3) Uiso 1 1 d . . .
C18B C 0.3057(6) 0.3632(6) 0.1358(4) 0.030(3) Uiso 1 1 d . . .
H18B H 0.3363 0.3227 0.1410 0.036 Uiso 1 1 d R . .
C19B C 0.2602(6) 0.3788(7) 0.0918(4) 0.036(3) Uiso 1 1 d . . .
H19B H 0.2591 0.3488 0.0661 0.043 Uiso 1 1 d R . .
C20B C 0.2152(7) 0.4387(7) 0.0846(5) 0.042(3) Uiso 1 1 d . . .
H20B H 0.1855 0.4492 0.0540 0.050 Uiso 1 1 d R . .
C21B C 0.2145(6) 0.4821(7) 0.1207(4) 0.036(3) Uiso 1 1 d . . .
H21B H 0.1829 0.5219 0.1157 0.043 Uiso 1 1 d R . .
C22B C 0.2603(6) 0.4671(6) 0.1648(4) 0.029(3) Uiso 1 1 d . . .
C23B C 0.2689(6) 0.5096(6) 0.2095(4) 0.030(3) Uiso 1 1 d . . .
C24B C 0.3271(6) 0.4650(6) 0.2443(4) 0.024(3) Uiso 1 1 d . . .
C25B C 0.3605(6) 0.4772(6) 0.2911(4) 0.029(3) Uiso 1 1 d . . .
H25B H 0.3506 0.5190 0.3056 0.035 Uiso 1 1 d R . .
C26B C 0.1973(6) 0.5105(6) 0.2251(4) 0.033(3) Uiso 1 1 d . . .
H263 H 0.2081 0.5330 0.2562 0.040 Uiso 1 1 d R . .
H264 H 0.1608 0.5401 0.2029 0.040 Uiso 1 1 d R . .
C27B C 0.1632(6) 0.4406(6) 0.2278(4) 0.035(3) Uiso 1 1 d . . .
H273 H 0.2003 0.4094 0.2483 0.042 Uiso 1 1 d R . .
H274 H 0.1481 0.4193 0.1962 0.042 Uiso 1 1 d R . .
C28B C 0.0958(7) 0.4453(7) 0.2466(5) 0.047(4) Uiso 1 1 d . . .
H283 H 0.0621 0.4816 0.2286 0.057 Uiso 1 1 d R . .
H284 H 0.1124 0.4611 0.2795 0.057 Uiso 1 1 d R . .
C29B C 0.0526(8) 0.3778(8) 0.2444(5) 0.054(4) Uiso 1 1 d . . .
H293 H 0.0876 0.3397 0.2581 0.064 Uiso 1 1 d R . .
H294 H 0.0179 0.3825 0.2637 0.064 Uiso 1 1 d R . .
C30B C 0.0104(7) 0.3566(8) 0.1954(5) 0.051(4) Uiso 1 1 d . . .
H303 H 0.0445 0.3541 0.1756 0.061 Uiso 1 1 d R . .
H304 H -0.0268 0.3932 0.1823 0.061 Uiso 1 1 d R . .
C31B C -0.0289(9) 0.2862(9) 0.1937(6) 0.079(5) Uiso 1 1 d . . .
H314 H -0.0527 0.2732 0.1611 0.118 Uiso 1 1 d R . .
H315 H -0.0661 0.2898 0.2108 0.118 Uiso 1 1 d R . .
H316 H 0.0074 0.2503 0.2082 0.118 Uiso 1 1 d R . .
C32B C 0.2930(6) 0.5851(6) 0.2052(4) 0.034(3) Uiso 1 1 d . . .
H323 H 0.2519 0.6095 0.1827 0.040 Uiso 1 1 d R . .
H324 H 0.3004 0.6084 0.2359 0.040 Uiso 1 1 d R . .
C33B C 0.3602(6) 0.5954(6) 0.1899(4) 0.035(3) Uiso 1 1 d . . .
H333 H 0.3533 0.5718 0.1594 0.042 Uiso 1 1 d R . .
H334 H 0.4018 0.5721 0.2127 0.042 Uiso 1 1 d R . .
C34B C 0.3804(7) 0.6723(7) 0.1849(5) 0.047(4) Uiso 1 1 d . . .
H343 H 0.3398 0.6951 0.1609 0.057 Uiso 1 1 d R . .
H344 H 0.3851 0.6966 0.2149 0.057 Uiso 1 1 d R . .
C35B C 0.4524(7) 0.6826(7) 0.1712(5) 0.049(4) Uiso 1 1 d . . .
H353 H 0.4458 0.6614 0.1400 0.059 Uiso 1 1 d R . .
H354 H 0.4918 0.6559 0.1936 0.059 Uiso 1 1 d R . .
C36B C 0.4790(8) 0.7591(8) 0.1700(5) 0.057(4) Uiso 1 1 d . . .
H363 H 0.4819 0.7820 0.2003 0.069 Uiso 1 1 d R . .
H364 H 0.5288 0.7597 0.1654 0.069 Uiso 1 1 d R . .
C37B C 0.4273(9) 0.7994(10) 0.1316(6) 0.080(5) Uiso 1 1 d . . .
H374 H 0.4244 0.7770 0.1015 0.120 Uiso 1 1 d R . .
H375 H 0.4452 0.8476 0.1313 0.120 Uiso 1 1 d R . .
H376 H 0.3782 0.8001 0.1366 0.120 Uiso 1 1 d R . .
C38B C 0.6623(6) 0.4032(6) 0.6594(4) 0.030(3) Uiso 1 1 d . . .
C39B C 0.6325(6) 0.3570(6) 0.6840(4) 0.028(3) Uiso 1 1 d . . .
H39B H 0.5858 0.3367 0.6697 0.033 Uiso 1 1 d R . .
C40B C 0.6700(6) 0.3393(6) 0.7308(4) 0.026(3) Uiso 1 1 d . . .
H40B H 0.6484 0.3082 0.7481 0.031 Uiso 1 1 d R . .
C41B C 0.7383(6) 0.3682(6) 0.7508(4) 0.023(3) Uiso 1 1 d . . .
C42B C 0.7924(6) 0.3564(6) 0.7965(4) 0.030(3) Uiso 1 1 d . . .
C43B C 0.7902(7) 0.3126(7) 0.8336(4) 0.037(3) Uiso 1 1 d . . .
H43B H 0.7487 0.2835 0.8320 0.044 Uiso 1 1 d R . .
C44B C 0.8503(7) 0.3136(7) 0.8735(4) 0.043(3) Uiso 1 1 d . . .
H44B H 0.8491 0.2848 0.8994 0.051 Uiso 1 1 d R . .
C45B C 0.9114(7) 0.3543(7) 0.8764(5) 0.045(4) Uiso 1 1 d . . .
H45B H 0.9515 0.3539 0.9040 0.054 Uiso 1 1 d R . .
C46B C 0.9144(7) 0.3963(7) 0.8395(4) 0.039(3) Uiso 1 1 d . . .
H46B H 0.9569 0.4236 0.8408 0.047 Uiso 1 1 d R . .
C47B C 0.8532(6) 0.3979(6) 0.7995(4) 0.030(3) Uiso 1 1 d . . .
C48B C 0.8427(6) 0.4437(6) 0.7555(4) 0.030(3) Uiso 1 1 d . . .
C49B C 0.7672(6) 0.4168(6) 0.7258(4) 0.025(3) Uiso 1 1 d . . .
C50B C 0.7300(6) 0.4341(6) 0.6808(4) 0.025(3) Uiso 1 1 d . . .
H50B H 0.7504 0.4673 0.6642 0.030 Uiso 1 1 d R . .
C51B C 0.8379(6) 0.5222(6) 0.7675(4) 0.032(3) Uiso 1 1 d . . .
H513 H 0.8857 0.5367 0.7891 0.038 Uiso 1 1 d R . .
H514 H 0.8304 0.5498 0.7384 0.038 Uiso 1 1 d R . .
C52B C 0.7776(6) 0.5403(6) 0.7891(4) 0.033(3) Uiso 1 1 d . . .
H523 H 0.7774 0.5051 0.8135 0.039 Uiso 1 1 d R . .
H524 H 0.7296 0.5375 0.7649 0.039 Uiso 1 1 d R . .
C53B C 0.7852(7) 0.6130(6) 0.8111(4) 0.036(3) Uiso 1 1 d . . .
H533 H 0.8325 0.6152 0.8360 0.044 Uiso 1 1 d R . .
H534 H 0.7451 0.6200 0.8261 0.044 Uiso 1 1 d R . .
C54B C 0.7835(7) 0.6737(7) 0.7766(4) 0.044(3) Uiso 1 1 d . . .
H543 H 0.8287 0.6718 0.7661 0.053 Uiso 1 1 d R . .
H544 H 0.7409 0.6665 0.7488 0.053 Uiso 1 1 d R . .
C55B C 0.7778(8) 0.7457(8) 0.7964(5) 0.058(4) Uiso 1 1 d . . .
H553 H 0.7806 0.7813 0.7727 0.069 Uiso 1 1 d R . .
H554 H 0.7290 0.7504 0.8023 0.069 Uiso 1 1 d R . .
C56B C 0.8360(8) 0.7621(8) 0.8407(5) 0.061(4) Uiso 1 1 d . . .
H564 H 0.8846 0.7589 0.8351 0.091 Uiso 1 1 d R . .
H565 H 0.8330 0.7279 0.8647 0.091 Uiso 1 1 d R . .
H566 H 0.8289 0.8094 0.8515 0.091 Uiso 1 1 d R . .
C57B C 0.9039(6) 0.4362(6) 0.7316(4) 0.029(3) Uiso 1 1 d . . .
H573 H 0.8912 0.4664 0.7035 0.035 Uiso 1 1 d R . .
H574 H 0.9500 0.4548 0.7530 0.035 Uiso 1 1 d R . .
C58B C 0.9190(6) 0.3625(6) 0.7164(4) 0.031(3) Uiso 1 1 d . . .
H583 H 0.9363 0.3324 0.7444 0.037 Uiso 1 1 d R . .
H584 H 0.8730 0.3419 0.6962 0.037 Uiso 1 1 d R . .
C59B C 0.9779(6) 0.3637(6) 0.6903(4) 0.028(3) Uiso 1 1 d . . .
H593 H 0.9635 0.3994 0.6653 0.034 Uiso 1 1 d R . .
H594 H 1.0252 0.3788 0.7121 0.034 Uiso 1 1 d R . .
C60B C 0.9891(6) 0.2957(7) 0.6689(4) 0.039(3) Uiso 1 1 d . . .
H603 H 0.9995 0.2590 0.6934 0.046 Uiso 1 1 d R . .
H604 H 0.9430 0.2825 0.6451 0.046 Uiso 1 1 d R . .
C61B C 1.0515(8) 0.2953(8) 0.6468(5) 0.054(4) Uiso 1 1 d . . .
H613 H 1.0585 0.2472 0.6363 0.065 Uiso 1 1 d R . .
H614 H 1.0976 0.3091 0.6705 0.065 Uiso 1 1 d R . .
C62B C 1.0387(8) 0.3449(8) 0.6050(5) 0.056(4) Uiso 1 1 d . . .
H624 H 0.9868 0.3434 0.5869 0.084 Uiso 1 1 d R . .
H625 H 1.0695 0.3304 0.5851 0.084 Uiso 1 1 d R . .
H626 H 1.0519 0.3928 0.6162 0.084 Uiso 1 1 d R . .
S1C S 0.53432(16) 0.65913(14) 0.66890(11) 0.0273(8) Uani 1 1 d . . .
F1C F 0.5662(3) 0.4282(4) 0.7998(2) 0.0387(17) Uiso 1 1 d . . .
F2C F 0.3824(4) 0.4454(4) 0.5390(2) 0.0385(18) Uiso 1 1 d . . .
O1C O 0.4847(4) 0.7102(4) 0.6764(3) 0.031(2) Uiso 1 1 d . . .
O2C O 0.6017(4) 0.6846(5) 0.6608(3) 0.040(2) Uiso 1 1 d . . .
C1C C 0.5832(6) 0.6026(6) 0.7594(4) 0.025(3) Uiso 1 1 d . . .
H1C H 0.6026 0.6473 0.7706 0.031 Uiso 1 1 d R . .
C2C C 0.5889(6) 0.5466(6) 0.7903(4) 0.025(3) Uiso 1 1 d . . .
C3C C 0.5616(6) 0.4851(6) 0.7701(4) 0.028(3) Uiso 1 1 d . . .
C4C C 0.5278(6) 0.4739(7) 0.7245(4) 0.028(3) Uiso 1 1 d . . .
H4C H 0.5092 0.4288 0.7137 0.034 Uiso 1 1 d R . .
C5C C 0.4500(6) 0.4812(6) 0.6142(4) 0.025(3) Uiso 1 1 d . . .
H5C H 0.4491 0.4343 0.6247 0.030 Uiso 1 1 d R . .
C6C C 0.4166(6) 0.4983(6) 0.5678(4) 0.027(3) Uiso 1 1 d . . .
C7C C 0.4176(6) 0.5635(6) 0.5480(4) 0.024(3) Uiso 1 1 d . . .
C8C C 0.4555(6) 0.6161(6) 0.5785(3) 0.021(3) Uiso 1 1 d . . .
H8C H 0.4584 0.6622 0.5670 0.025 Uiso 1 1 d R . .
C9C C 0.4883(6) 0.6013(6) 0.6240(4) 0.025(3) Uiso 1 1 d . . .
C10C C 0.4845(6) 0.5334(6) 0.6448(4) 0.026(3) Uiso 1 1 d . . .
C11C C 0.5199(6) 0.5299(6) 0.6933(4) 0.019(2) Uiso 1 1 d . . .
C12C C 0.5499(6) 0.5934(6) 0.7141(4) 0.026(3) Uiso 1 1 d . . .
C13C C 0.6224(6) 0.5588(6) 0.8414(4) 0.024(3) Uiso 1 1 d . . .
C14C C 0.6087(6) 0.6201(6) 0.8625(4) 0.029(3) Uiso 1 1 d . . .
H14C H 0.5791 0.6552 0.8435 0.035 Uiso 1 1 d R . .
C15C C 0.6354(6) 0.6318(7) 0.9090(4) 0.038(3) Uiso 1 1 d . . .
H15C H 0.6216 0.6731 0.9223 0.046 Uiso 1 1 d R . .
C16C C 0.6824(6) 0.5849(6) 0.9369(4) 0.028(3) Uiso 1 1 d . . .
C17C C 0.7203(7) 0.5813(7) 0.9872(4) 0.040(3) Uiso 1 1 d . . .
C18C C 0.7210(7) 0.6325(8) 1.0214(5) 0.051(4) Uiso 1 1 d . . .
H18C H 0.6938 0.6748 1.0137 0.061 Uiso 1 1 d R . .
C19C C 0.7628(7) 0.6197(8) 1.0665(5) 0.051(4) Uiso 1 1 d . . .
H19C H 0.7638 0.6535 1.0901 0.061 Uiso 1 1 d R . .
C20C C 0.8026(7) 0.5592(8) 1.0778(5) 0.049(4) Uiso 1 1 d . . .
H20C H 0.8307 0.5510 1.1092 0.059 Uiso 1 1 d R . .
C21C C 0.8020(7) 0.5085(8) 1.0432(4) 0.042(3) Uiso 1 1 d . . .
H21C H 0.8311 0.4673 1.0511 0.050 Uiso 1 1 d R . .
C22C C 0.7594(7) 0.5179(7) 0.9976(4) 0.036(3) Uiso 1 1 d . . .
C23C C 0.7532(7) 0.4773(7) 0.9541(4) 0.034(3) Uiso 1 1 d . . .
C24C C 0.6991(6) 0.5218(6) 0.9170(4) 0.028(3) Uiso 1 1 d . . .
C25C C 0.6703(6) 0.5084(7) 0.8699(4) 0.030(3) Uiso 1 1 d . . .
H25C H 0.6820 0.4659 0.8569 0.036 Uiso 1 1 d R . .
C26C C 0.8275(7) 0.4728(7) 0.9437(4) 0.039(3) Uiso 1 1 d . . .
H265 H 0.8198 0.4522 0.9122 0.046 Uiso 1 1 d R . .
H266 H 0.8599 0.4406 0.9665 0.046 Uiso 1 1 d R . .
C27C C 0.8666(7) 0.5444(7) 0.9450(5) 0.048(4) Uiso 1 1 d . . .
H275 H 0.8317 0.5786 0.9256 0.057 Uiso 1 1 d R . .
H276 H 0.8804 0.5619 0.9776 0.057 Uiso 1 1 d R . .
C28C C 0.9352(7) 0.5416(7) 0.9283(5) 0.049(4) Uiso 1 1 d . . .
H285 H 0.9216 0.5273 0.8950 0.059 Uiso 1 1 d R . .
H286 H 0.9696 0.5060 0.9465 0.059 Uiso 1 1 d R . .
C29C C 0.9733(8) 0.6115(8) 0.9341(5) 0.055(4) Uiso 1 1 d . . .
H295 H 0.9893 0.6238 0.9677 0.067 Uiso 1 1 d R . .
H296 H 0.9371 0.6473 0.9180 0.067 Uiso 1 1 d R . .
C30C C 1.0416(8) 0.6156(9) 0.9142(5) 0.065(4) Uiso 1 1 d . . .
H305 H 1.0775 0.5795 0.9301 0.078 Uiso 1 1 d R . .
H306 H 1.0655 0.6619 0.9220 0.078 Uiso 1 1 d R . .
C31C C 1.0228(8) 0.6048(9) 0.8610(5) 0.066(4) Uiso 1 1 d . . .
H317 H 0.9789 0.6320 0.8453 0.099 Uiso 1 1 d R . .
H318 H 1.0134 0.5549 0.8538 0.099 Uiso 1 1 d R . .
H319 H 1.0646 0.6203 0.8501 0.099 Uiso 1 1 d R . .
C32C C 0.7163(7) 0.4027(8) 0.9554(5) 0.049(4) Uiso 1 1 d . . .
H325 H 0.6660 0.4097 0.9585 0.058 Uiso 1 1 d R . .
H326 H 0.7113 0.3799 0.9248 0.058 Uiso 1 1 d R . .
C33C C 0.7567(10) 0.3545(9) 0.9928(6) 0.087(6) Uiso 1 1 d . . .
H335 H 0.7549 0.3731 1.0235 0.104 Uiso 1 1 d R . .
H336 H 0.8091 0.3521 0.9929 0.104 Uiso 1 1 d R . .
C34C C 0.7211(12) 0.2780(11) 0.9859(7) 0.110(7) Uiso 1 1 d D . .
H345 H 0.6677 0.2840 0.9708 0.131 Uiso 1 1 d R . .
H346 H 0.7383 0.2549 1.0168 0.131 Uiso 1 1 d R . .
C35C C 0.7493(15) 0.2310(11) 0.9556(9) 0.150(10) Uiso 1 1 d D . .
H355 H 0.8033 0.2303 0.9698 0.180 Uiso 1 1 d R . .
H356 H 0.7284 0.2533 0.9247 0.180 Uiso 1 1 d R . .
C36C C 0.7287(12) 0.1548(10) 0.9426(7) 0.110(7) Uiso 1 1 d D . .
H365 H 0.6753 0.1507 0.9393 0.132 Uiso 1 1 d R . .
H366 H 0.7492 0.1372 0.9176 0.132 Uiso 1 1 d R . .
C37C C 0.7690(11) 0.1193(11) 0.9859(7) 0.112(7) Uiso 1 1 d D . .
H377 H 0.7620 0.0684 0.9824 0.168 Uiso 1 1 d R . .
H378 H 0.8216 0.1304 0.9931 0.168 Uiso 1 1 d R . .
H379 H 0.7497 0.1359 1.0113 0.168 Uiso 1 1 d R . .
C38C C 0.3823(6) 0.5822(6) 0.4985(4) 0.022(3) Uiso 1 1 d . . .
C39C C 0.4131(6) 0.6263(6) 0.4734(4) 0.030(3) Uiso 1 1 d . . .
H39C H 0.4617 0.6425 0.4877 0.036 Uiso 1 1 d R . .
C40C C 0.3796(6) 0.6485(6) 0.4290(4) 0.027(3) Uiso 1 1 d . . .
H40C H 0.4040 0.6798 0.4135 0.032 Uiso 1 1 d R . .
C41C C 0.3099(7) 0.6254(7) 0.4072(4) 0.033(3) Uiso 1 1 d . . .
C42C C 0.2580(6) 0.6434(7) 0.3620(4) 0.032(3) Uiso 1 1 d . . .
C43C C 0.2667(8) 0.6875(7) 0.3261(4) 0.046(4) Uiso 1 1 d . . .
H43C H 0.3126 0.7086 0.3273 0.055 Uiso 1 1 d R . .
C44C C 0.2063(7) 0.6977(7) 0.2896(5) 0.043(3) Uiso 1 1 d . . .
H44C H 0.2098 0.7295 0.2658 0.052 Uiso 1 1 d R . .
C45C C 0.1407(7) 0.6641(7) 0.2858(5) 0.043(3) Uiso 1 1 d . . .
H45C H 0.0996 0.6741 0.2598 0.052 Uiso 1 1 d R . .
C46C C 0.1322(7) 0.6156(7) 0.3196(4) 0.035(3) Uiso 1 1 d . . .
H46C H 0.0879 0.5901 0.3163 0.042 Uiso 1 1 d R . .
C47C C 0.1929(7) 0.6071(7) 0.3583(4) 0.035(3) Uiso 1 1 d . . .
C48C C 0.1961(6) 0.5619(7) 0.4012(4) 0.033(3) Uiso 1 1 d . . .
C49C C 0.2758(6) 0.5799(6) 0.4300(4) 0.027(3) Uiso 1 1 d . . .
C50C C 0.3105(6) 0.5561(7) 0.4754(4) 0.033(3) Uiso 1 1 d . . .
H50C H 0.2870 0.5228 0.4901 0.039 Uiso 1 1 d R . .
C51C C 0.1377(6) 0.5836(6) 0.4252(4) 0.031(3) Uiso 1 1 d . . .
H515 H 0.1421 0.5528 0.4526 0.038 Uiso 1 1 d R . .
H516 H 0.0884 0.5757 0.4033 0.038 Uiso 1 1 d R . .
C52C C 0.1423(6) 0.6612(6) 0.4413(4) 0.033(3) Uiso 1 1 d . . .
H525 H 0.1852 0.6662 0.4692 0.039 Uiso 1 1 d R . .
H526 H 0.1510 0.6914 0.4163 0.039 Uiso 1 1 d R . .
C53C C 0.0748(6) 0.6864(6) 0.4533(4) 0.030(3) Uiso 1 1 d . . .
H535 H 0.0817 0.7367 0.4615 0.036 Uiso 1 1 d R . .
H536 H 0.0328 0.6828 0.4248 0.036 Uiso 1 1 d R . .
C54C C 0.0536(7) 0.6495(7) 0.4922(4) 0.039(3) Uiso 1 1 d . . .
H545 H 0.0938 0.6553 0.5214 0.046 Uiso 1 1 d R . .
H546 H 0.0483 0.5988 0.4850 0.046 Uiso 1 1 d R . .
C55C C -0.0168(8) 0.6763(9) 0.5004(5) 0.063(4) Uiso 1 1 d . . .
H555 H -0.0140 0.7280 0.5037 0.076 Uiso 1 1 d R . .
H556 H -0.0581 0.6651 0.4726 0.076 Uiso 1 1 d R . .
C56C C -0.0331(8) 0.6456(8) 0.5429(5) 0.054(4) Uiso 1 1 d . . .
H567 H -0.0367 0.5945 0.5396 0.080 Uiso 1 1 d R . .
H568 H -0.0796 0.6644 0.5462 0.080 Uiso 1 1 d R . .
H569 H 0.0070 0.6577 0.5706 0.080 Uiso 1 1 d R . .
C57C C 0.1895(6) 0.4817(6) 0.3908(4) 0.029(3) Uiso 1 1 d . . .
H575 H 0.1953 0.4563 0.4206 0.035 Uiso 1 1 d R . .
H576 H 0.1398 0.4712 0.3702 0.035 Uiso 1 1 d R . .
C58C C 0.2458(6) 0.4546(6) 0.3677(4) 0.024(3) Uiso 1 1 d . . .
H585 H 0.2955 0.4633 0.3891 0.029 Uiso 1 1 d R . .
H586 H 0.2416 0.4818 0.3388 0.029 Uiso 1 1 d R . .
C59C C 0.2385(7) 0.3748(6) 0.3548(4) 0.035(3) Uiso 1 1 d . . .
H595 H 0.1874 0.3650 0.3360 0.042 Uiso 1 1 d R . .
H596 H 0.2718 0.3634 0.3354 0.042 Uiso 1 1 d R . .
C60C C 0.2576(7) 0.3277(7) 0.3975(4) 0.039(3) Uiso 1 1 d . . .
H605 H 0.2217 0.3356 0.4156 0.047 Uiso 1 1 d R . .
H606 H 0.3073 0.3394 0.4177 0.047 Uiso 1 1 d R . .
C61C C 0.2552(8) 0.2505(7) 0.3822(5) 0.051(4) Uiso 1 1 d . . .
H615 H 0.2056 0.2399 0.3613 0.062 Uiso 1 1 d R . .
H616 H 0.2912 0.2434 0.3640 0.062 Uiso 1 1 d R . .
C62C C 0.2719(9) 0.1989(9) 0.4221(5) 0.074(5) Uiso 1 1 d . . .
H627 H 0.2716 0.1510 0.4102 0.111 Uiso 1 1 d R . .
H628 H 0.2345 0.2032 0.4391 0.111 Uiso 1 1 d R . .
H629 H 0.3206 0.2094 0.4433 0.111 Uiso 1 1 d R . .
S1D S 0.48513(17) 0.63857(15) 0.97622(10) 0.0304(8) Uani 1 1 d . . .
F1D F 0.4336(3) 0.4152(3) 0.8389(2) 0.0345(16) Uiso 1 1 d . . .
F2D F 0.6451(3) 0.4154(4) 1.0945(2) 0.0386(17) Uiso 1 1 d . . .
O1D O 0.5320(4) 0.6939(4) 0.9689(3) 0.036(2) Uiso 1 1 d . . .
O2D O 0.4183(5) 0.6587(5) 0.9881(3) 0.044(2) Uiso 1 1 d . . .
C1D C 0.4308(6) 0.5903(6) 0.8843(4) 0.026(3) Uiso 1 1 d . . .
H1D H 0.4144 0.6364 0.8745 0.032 Uiso 1 1 d R . .
C2D C 0.4190(6) 0.5353(6) 0.8516(4) 0.025(3) Uiso 1 1 d . . .
C3D C 0.4449(6) 0.4698(6) 0.8697(4) 0.029(3) Uiso 1 1 d . . .
C4D C 0.4823(6) 0.4567(6) 0.9153(4) 0.026(3) Uiso 1 1 d . . .
H4D H 0.4986 0.4105 0.9249 0.031 Uiso 1 1 d R . .
C5D C 0.5732(6) 0.4575(6) 1.0231(4) 0.030(3) Uiso 1 1 d . . .
H5D H 0.5742 0.4118 1.0106 0.036 Uiso 1 1 d R . .
C6D C 0.6095(6) 0.4711(6) 1.0680(4) 0.031(3) Uiso 1 1 d . . .
C7D C 0.6127(6) 0.5353(6) 1.0914(4) 0.026(3) Uiso 1 1 d . . .
C8D C 0.5734(6) 0.5897(6) 1.0629(4) 0.027(3) Uiso 1 1 d . . .
H8D H 0.5728 0.6352 1.0757 0.033 Uiso 1 1 d R . .
C9D C 0.5355(6) 0.5775(6) 1.0166(4) 0.025(3) Uiso 1 1 d . . .
C10D C 0.5334(6) 0.5125(6) 0.9952(4) 0.020(3) Uiso 1 1 d . . .
C11D C 0.4957(6) 0.5115(6) 0.9472(4) 0.028(3) Uiso 1 1 d . . .
C12D C 0.4655(6) 0.5773(6) 0.9293(4) 0.030(3) Uiso 1 1 d . . .
C13D C 0.3843(6) 0.5476(6) 0.8013(4) 0.023(3) Uiso 1 1 d . . .
C14D C 0.4064(6) 0.6057(6) 0.7797(4) 0.027(3) Uiso 1 1 d . . .
H14D H 0.4431 0.6363 0.7977 0.032 Uiso 1 1 d R . .
C15D C 0.3768(6) 0.6193(6) 0.7334(4) 0.024(3) Uiso 1 1 d . . .
H15D H 0.3911 0.6598 0.7196 0.028 Uiso 1 1 d R . .
C16D C 0.3253(6) 0.5728(6) 0.7069(4) 0.025(3) Uiso 1 1 d . . .
C17D C 0.2865(6) 0.5713(6) 0.6558(4) 0.023(3) Uiso 1 1 d . . .
C18D C 0.2932(7) 0.6145(7) 0.6200(4) 0.035(3) Uiso 1 1 d . . .
H18D H 0.3260 0.6534 0.6261 0.042 Uiso 1 1 d R . .
C19D C 0.2520(6) 0.6001(7) 0.5754(4) 0.035(3) Uiso 1 1 d . . .
H19D H 0.2570 0.6286 0.5503 0.042 Uiso 1 1 d R . .
C20D C 0.2043(7) 0.5451(7) 0.5664(4) 0.040(3) Uiso 1 1 d . . .
H20D H 0.1752 0.5369 0.5352 0.048 Uiso 1 1 d R . .
C21D C 0.1968(7) 0.5009(7) 0.6022(4) 0.037(3) Uiso 1 1 d . . .
H21D H 0.1639 0.4621 0.5957 0.045 Uiso 1 1 d R . .
C22D C 0.2388(6) 0.5151(6) 0.6471(4) 0.029(3) Uiso 1 1 d . . .
C23D C 0.2385(6) 0.4769(6) 0.6924(4) 0.027(3) Uiso 1 1 d . . .
C24D C 0.3000(6) 0.5163(6) 0.7272(4) 0.025(3) Uiso 1 1 d . . .
C25D C 0.3293(6) 0.5032(6) 0.7748(4) 0.025(3) Uiso 1 1 d . . .
H25D H 0.3121 0.4645 0.7888 0.030 Uiso 1 1 d R . .
C26D C 0.1652(6) 0.4835(6) 0.7038(4) 0.034(3) Uiso 1 1 d . B .
H267 H 0.1703 0.4613 0.7346 0.041 Uiso 1 1 d R . .
H268 H 0.1276 0.4566 0.6803 0.041 Uiso 1 1 d R . .
C27D C 0.1365(6) 0.5587(6) 0.7059(4) 0.036(3) Uiso 1 1 d D . .
H277 H 0.1670 0.5816 0.7346 0.043 Uiso 0.60 1 d PR A 1
H278 H 0.1440 0.5849 0.6789 0.043 Uiso 0.60 1 d PR A 1
H279 H 0.1199 0.5790 0.6741 0.043 Uiso 0.40 1 d PR A 2
H280 H 0.1753 0.5892 0.7256 0.043 Uiso 0.40 1 d PR A 2
C28D C 0.0559(8) 0.5654(10) 0.7048(8) 0.039(6) Uiso 0.60 1 d PD B 1
H289 H 0.0504 0.5484 0.7350 0.047 Uiso 0.60 1 d PR B 1
H290 H 0.0261 0.5343 0.6800 0.047 Uiso 0.60 1 d PR B 1
C29D C 0.0252(9) 0.6413(9) 0.6970(8) 0.033(5) Uiso 0.60 1 d PD B 1
H299 H 0.0587 0.6747 0.7181 0.040 Uiso 0.60 1 d PR B 1
H300 H 0.0208 0.6555 0.6644 0.040 Uiso 0.60 1 d PR B 1
C28E C 0.0705(13) 0.5544(13) 0.7274(11) 0.031(8) Uiso 0.40 1 d PD B 2
H287 H 0.0878 0.5386 0.7603 0.037 Uiso 0.40 1 d PR B 2
H288 H 0.0341 0.5202 0.7094 0.037 Uiso 0.40 1 d PR B 2
C29E C 0.0345(10) 0.6285(14) 0.7253(11) 0.036(8) Uiso 0.40 1 d PD B 2
H297 H 0.0485 0.6481 0.7573 0.043 Uiso 0.40 1 d PR B 2
H298 H 0.0590 0.6578 0.7066 0.043 Uiso 0.40 1 d PR B 2
C30D C -0.0494(9) 0.6443(12) 0.7052(7) 0.114(7) Uiso 1 1 d D . .
H307 H -0.0638 0.6931 0.7100 0.137 Uiso 0.60 1 d PR B 1
H308 H -0.0500 0.6159 0.7328 0.137 Uiso 0.60 1 d PR B 1
H309 H -0.0561 0.6957 0.7017 0.137 Uiso 0.40 1 d PR B 2
H310 H -0.0711 0.6305 0.7305 0.137 Uiso 0.40 1 d PR B 2
C31D C -0.0992(11) 0.6133(11) 0.6598(7) 0.110(7) Uiso 1 1 d . B .
H31F H -0.0965 0.6415 0.6329 0.165 Uiso 1 1 d R . .
H31G H -0.1500 0.6133 0.6621 0.165 Uiso 1 1 d R . .
H31H H -0.0840 0.5651 0.6559 0.165 Uiso 1 1 d R . .
C32D C 0.2569(6) 0.3986(6) 0.6912(4) 0.026(3) Uiso 1 1 d . . .
H327 H 0.2559 0.3773 0.7213 0.031 Uiso 1 1 d R . .
H328 H 0.2182 0.3754 0.6662 0.031 Uiso 1 1 d R . .
C33D C 0.3303(6) 0.3831(6) 0.6832(4) 0.024(3) Uiso 1 1 d . . .
H337 H 0.3692 0.4095 0.7062 0.029 Uiso 1 1 d R . .
H338 H 0.3300 0.3988 0.6515 0.029 Uiso 1 1 d R . .
C34D C 0.3474(6) 0.3035(6) 0.6881(4) 0.035(3) Uiso 1 1 d . . .
H347 H 0.3448 0.2876 0.7192 0.042 Uiso 1 1 d R . .
H348 H 0.3095 0.2776 0.6642 0.042 Uiso 1 1 d R . .
C35D C 0.4230(7) 0.2856(7) 0.6830(5) 0.045(4) Uiso 1 1 d . . .
H357 H 0.4602 0.3156 0.7044 0.054 Uiso 1 1 d R . .
H358 H 0.4236 0.2968 0.6506 0.054 Uiso 1 1 d R . .
C36D C 0.4453(6) 0.2079(6) 0.6932(4) 0.038(3) Uiso 1 1 d . . .
H367 H 0.4456 0.1967 0.7257 0.045 Uiso 1 1 d R . .
H368 H 0.4080 0.1776 0.6720 0.045 Uiso 1 1 d R . .
C37D C 0.5203(8) 0.1915(8) 0.6868(5) 0.057(4) Uiso 1 1 d . . .
H380 H 0.5190 0.1980 0.6540 0.086 Uiso 1 1 d R . .
H381 H 0.5334 0.1428 0.6960 0.086 Uiso 1 1 d R . .
H382 H 0.5572 0.2230 0.7065 0.086 Uiso 1 1 d R . .
C38D C 0.6539(6) 0.5482(6) 1.1394(4) 0.028(3) Uiso 1 1 d . . .
C39D C 0.6269(6) 0.5971(6) 1.1657(4) 0.027(3) Uiso 1 1 d . . .
H39D H 0.5811 0.6191 1.1511 0.033 Uiso 1 1 d R . .
C40D C 0.6612(6) 0.6149(6) 1.2103(4) 0.028(3) Uiso 1 1 d . . .
H40D H 0.6407 0.6487 1.2266 0.034 Uiso 1 1 d R . .
C41D C 0.7290(6) 0.5819(6) 1.2321(4) 0.029(3) Uiso 1 1 d . . .
C42D C 0.7810(6) 0.5882(6) 1.2781(4) 0.028(3) Uiso 1 1 d . . .
C43D C 0.7788(6) 0.6319(6) 1.3160(4) 0.027(3) Uiso 1 1 d . . .
H43D H 0.7376 0.6613 1.3145 0.032 Uiso 1 1 d R . .
C44D C 0.8389(7) 0.6307(7) 1.3558(4) 0.040(3) Uiso 1 1 d . . .
H44D H 0.8388 0.6599 1.3816 0.048 Uiso 1 1 d R . .
C45D C 0.8983(7) 0.5880(7) 1.3586(4) 0.040(3) Uiso 1 1 d . . .
H45D H 0.9389 0.5886 1.3859 0.048 Uiso 1 1 d R . .
C46D C 0.8996(6) 0.5436(6) 1.3215(4) 0.031(3) Uiso 1 1 d . . .
H46D H 0.9400 0.5128 1.3239 0.037 Uiso 1 1 d R . .
C47D C 0.8417(6) 0.5449(6) 1.2813(4) 0.028(3) Uiso 1 1 d . . .
C48D C 0.8328(6) 0.5054(6) 1.2360(4) 0.031(3) Uiso 1 1 d . . .
C49D C 0.7585(6) 0.5311(6) 1.2074(4) 0.028(3) Uiso 1 1 d . . .
C50D C 0.7204(6) 0.5147(6) 1.1604(4) 0.029(3) Uiso 1 1 d . . .
H50D H 0.7402 0.4812 1.1436 0.035 Uiso 1 1 d R . .
C51D C 0.8942(7) 0.5227(7) 1.2144(5) 0.044(3) Uiso 1 1 d . D .
H517 H 0.8859 0.4965 1.1847 0.053 Uiso 1 1 d R . .
H518 H 0.9414 0.5062 1.2357 0.053 Uiso 1 1 d R . .
C52D C 0.9026(8) 0.6019(8) 1.2037(5) 0.058(4) Uiso 1 1 d D . .
H527 H 0.9156 0.6300 1.2327 0.069 Uiso 0.55 1 d PR C 1
H528 H 0.8571 0.6209 1.1819 0.069 Uiso 0.55 1 d PR C 1
H529 H 0.8586 0.6136 1.1777 0.069 Uiso 0.45 1 d PR C 2
H530 H 0.8966 0.6270 1.2315 0.069 Uiso 0.45 1 d PR C 2
C53D C 0.9671(10) 0.5994(11) 1.1813(7) 0.030(5) Uiso 0.55 1 d PD D 1
H537 H 1.0134 0.5861 1.2048 0.036 Uiso 0.55 1 d PR D 1
H538 H 0.9566 0.5642 1.1559 0.036 Uiso 0.55 1 d PR D 1
C54D C 0.9783(11) 0.6692(11) 1.1603(7) 0.036(6) Uiso 0.55 1 d PD D 1
H547 H 0.9936 0.7046 1.1854 0.043 Uiso 0.55 1 d PR D 1
H548 H 0.9320 0.6845 1.1375 0.043 Uiso 0.55 1 d PR D 1
C53E C 0.9663(11) 0.6404(13) 1.1927(7) 0.028(6) Uiso 0.45 1 d PD D 2
H539 H 0.9586 0.6918 1.1921 0.034 Uiso 0.45 1 d PR D 2
H540 H 1.0123 0.6300 1.2174 0.034 Uiso 0.45 1 d PR D 2
C54E C 0.9746(13) 0.6148(14) 1.1459(8) 0.043(8) Uiso 0.45 1 d PD D 2
H549 H 0.9290 0.6260 1.1210 0.051 Uiso 0.45 1 d PR D 2
H550 H 0.9819 0.5634 1.1462 0.051 Uiso 0.45 1 d PR D 2
C55D C 1.0402(9) 0.6543(10) 1.1368(6) 0.092(6) Uiso 1 1 d D . .
H557 H 1.0757 0.6255 1.1603 0.110 Uiso 0.55 1 d PR D 1
H558 H 1.0537 0.7023 1.1296 0.110 Uiso 0.55 1 d PR D 1
H559 H 1.0861 0.6410 1.1608 0.110 Uiso 0.45 1 d PR D 2
H560 H 1.0283 0.7043 1.1298 0.110 Uiso 0.45 1 d PR D 2
C56D C 1.0402(12) 0.6163(12) 1.0925(7) 0.128(9) Uiso 1 1 d D D .
H56F H 1.0462 0.5659 1.0990 0.191 Uiso 1 1 d R . .
H56G H 0.9922 0.6250 1.0700 0.191 Uiso 1 1 d R . .
H56H H 1.0795 0.6329 1.0796 0.191 Uiso 1 1 d R . .
C57D C 0.8339(7) 0.4237(7) 1.2421(4) 0.042(3) Uiso 1 1 d . . .
H577 H 0.8354 0.4019 1.2122 0.051 Uiso 1 1 d R . .
H578 H 0.8803 0.4111 1.2658 0.051 Uiso 1 1 d R . .
C58D C 0.7715(8) 0.3918(8) 1.2566(5) 0.059(4) Uiso 1 1 d . . .
H587 H 0.7244 0.4045 1.2336 0.071 Uiso 1 1 d R . .
H588 H 0.7708 0.4109 1.2874 0.071 Uiso 1 1 d R . .
C59D C 0.7776(7) 0.3118(7) 1.2601(5) 0.049(4) Uiso 1 1 d . . .
H597 H 0.7273 0.2927 1.2549 0.058 Uiso 1 1 d R . .
H598 H 0.7957 0.2956 1.2337 0.058 Uiso 1 1 d R . .
C60D C 0.8253(9) 0.2795(9) 1.3038(5) 0.074(5) Uiso 1 1 d . . .
H607 H 0.8332 0.2295 1.2974 0.089 Uiso 1 1 d R . .
H608 H 0.8740 0.3029 1.3121 0.089 Uiso 1 1 d R . .
C61D C 0.7953(9) 0.2828(9) 1.3444(5) 0.071(5) Uiso 1 1 d . . .
H617 H 0.7468 0.2592 1.3363 0.086 Uiso 1 1 d R . .
H618 H 0.7875 0.3326 1.3509 0.086 Uiso 1 1 d R . .
C62D C 0.8461(8) 0.2492(8) 1.3890(5) 0.063(4) Uiso 1 1 d . . .
H62F H 0.8515 0.1991 1.3835 0.095 Uiso 1 1 d R . .
H62G H 0.8242 0.2552 1.4150 0.095 Uiso 1 1 d R . .
H62H H 0.8947 0.2717 1.3969 0.095 Uiso 1 1 d R . .

loop_
_atom_site_aniso_label
_atom_site_aniso_U_11
_atom_site_aniso_U_22
_atom_site_aniso_U_33
_atom_site_aniso_U_23
_atom_site_aniso_U_13
_atom_site_aniso_U_12
S1A 0.0446(19) 0.0068(15) 0.0241(16) -0.0046(12) 0.0051(14) -0.0065(14)
S1B 0.0495(19) 0.0089(16) 0.0221(16) 0.0040(12) 0.0070(14) 0.0069(14)
S1C 0.0343(17) 0.0049(15) 0.0394(18) 0.0016(13) 0.0047(15) -0.0021(13)
S1D 0.0435(19) 0.0132(16) 0.0298(17) 0.0014(14) 0.0023(15) 0.0006(14)

loop_
_atom_type_symbol
_atom_type_description
_atom_type_scat_dispersion_real
_atom_type_scat_dispersion_imag
_atom_type_scat_source
C C 0.0033 0.0016 'International Tables Vol C Tables 4.2.6.8 and 6.1.1.4'
H H 0.0000 0.0000 'International Tables Vol C Tables 4.2.6.8 and 6.1.1.4'
O O 0.0106 0.0060 'International Tables Vol C Tables 4.2.6.8 and 6.1.1.4'
F F 0.0171 0.0103 'International Tables Vol C Tables 4.2.6.8 and 6.1.1.4'
S S 0.1246 0.1234 'International Tables Vol C Tables 4.2.6.8 and 6.1.1.4'

loop_
_geom_angle_atom_site_label_1
_geom_angle_atom_site_label_2
_geom_angle_atom_site_label_3
_geom_angle
O1A S1A O2A 117.3(5)
O1A S1A C9A 111.1(5)
O2A S1A C9A 110.6(5)
O1A S1A C12A 111.9(5)
O2A S1A C12A 110.2(5)
C9A S1A C12A 93.1(5)
C12A C1A C2A 119.5(11)
C3A C2A C1A 115.2(10)
C3A C2A C13A 123.4(10)
C1A C2A C13A 121.4(10)
C4A C3A F1A 115.9(10)
C4A C3A C2A 125.9(11)
F1A C3A C2A 118.2(9)
C3A C4A C11A 118.0(11)
C6A C5A C10A 120.2(11)
C5A C6A F2A 117.9(10)
C5A C6A C7A 123.2(10)
F2A C6A C7A 118.9(9)
C6A C7A C8A 116.2(10)
C6A C7A C38A 121.5(10)
C8A C7A C38A 122.2(10)
C9A C8A C7A 120.8(11)
C8A C9A C10A 120.6(11)
C8A C9A S1A 127.0(9)
C10A C9A S1A 112.2(8)
C5A C10A C9A 118.9(10)
C5A C10A C11A 131.2(10)
C9A C10A C11A 109.9(9)
C12A C11A C4A 116.7(9)
C12A C11A C10A 114.9(9)
C4A C11A C10A 128.3(10)
C1A C12A C11A 124.6(10)
C1A C12A S1A 125.4(9)
C11A C12A S1A 109.8(7)
C25A C13A C14A 119.9(10)
C25A C13A C2A 122.8(10)
C14A C13A C2A 117.2(10)
C15A C14A C13A 120.5(11)
C14A C15A C16A 121.0(11)
C24A C16A C15A 117.4(10)
C24A C16A C17A 110.4(10)
C15A C16A C17A 132.2(11)
C22A C17A C18A 122.1(11)
C22A C17A C16A 108.1(10)
C18A C17A C16A 129.8(11)
C17A C18A C19A 116.2(12)
C20A C19A C18A 122.0(12)
C21A C20A C19A 119.4(11)
C20A C21A C22A 119.5(12)
C17A C22A C21A 120.6(11)
C17A C22A C23A 113.6(10)
C21A C22A C23A 125.8(11)
C26A C23A C32A 111.4(10)
C26A C23A C22A 110.7(9)
C32A C23A C22A 110.7(10)
C26A C23A C24A 111.9(10)
C32A C23A C24A 113.4(9)
C22A C23A C24A 98.0(9)
C16A C24A C25A 122.5(10)
C16A C24A C23A 109.9(9)
C25A C24A C23A 127.5(10)
C13A C25A C24A 118.5(11)
C23A C26A C27A 116.7(11)
C26A C27A C28A 113.1(11)
C29A C28A C27A 116.8(12)
C30A C29A C28A 110.9(12)
C29A C30A C31A 113.0(12)
C23A C32A C33A 117.4(10)
C32A C33A C34A 113.1(11)
C35A C34A C33A 109.7(10)
C36A C35A C34A 111.1(10)
C35A C36A C37A 111.0(11)
C50A C38A C39A 118.7(11)
C50A C38A C7A 125.1(11)
C39A C38A C7A 115.8(9)
C40A C39A C38A 120.5(10)
C41A C40A C39A 117.9(11)
C40A C41A C49A 123.3(10)
C40A C41A C42A 132.0(11)
C49A C41A C42A 104.8(9)
C47A C42A C43A 120.5(10)
C47A C42A C41A 110.5(10)
C43A C42A C41A 128.9(11)
C44A C43A C42A 119.3(12)
C45A C44A C43A 119.6(13)
C44A C45A C46A 122.5(13)
C47A C46A C45A 116.2(12)
C42A C47A C46A 121.6(11)
C42A C47A C48A 110.5(9)
C46A C47A C48A 127.9(11)
C49A C48A C47A 101.2(9)
C49A C48A C51A 113.6(10)
C47A C48A C51A 110.4(9)
C49A C48A C57A 112.1(9)
C47A C48A C57A 111.1(9)
C51A C48A C57A 108.3(10)
C50A C49A C41A 115.7(10)
C50A C49A C48A 131.3(11)
C41A C49A C48A 113.0(9)
C38A C50A C49A 123.9(12)
C48A C51A C52A 113.6(10)
C53A C52A C51A 115.4(11)
C54A C53A C52A 117.1(11)
C53A C54A C55A 110.8(10)
C56A C55A C54A 114.0(12)
C58A C57A C48A 115.0(10)
C57A C58A C59A 113.3(10)
C60A C59A C58A 113.1(11)
C59A C60A C61A 112.9(12)
C62A C61A C60A 112.4(13)
O1B S1B O2B 119.0(5)
O1B S1B C9B 110.4(5)
O2B S1B C9B 110.3(5)
O1B S1B C12B 111.9(5)
O2B S1B C12B 109.0(5)
C9B S1B C12B 93.2(5)
C12B C1B C2B 119.3(11)
C3B C2B C1B 114.6(10)
C3B C2B C13B 123.9(11)
C1B C2B C13B 121.2(10)
F1B C3B C4B 116.6(11)
F1B C3B C2B 116.7(10)
C4B C3B C2B 126.7(12)
C3B C4B C11B 118.9(12)
C6B C5B C10B 119.6(11)
C5B C6B F2B 118.3(10)
C5B C6B C7B 124.5(11)
F2B C6B C7B 117.2(9)
C8B C7B C6B 115.4(10)
C8B C7B C38B 121.6(10)
C6B C7B C38B 123.0(10)
C7B C8B C9B 121.2(11)
C10B C9B C8B 121.9(11)
C10B C9B S1B 110.3(8)
C8B C9B S1B 127.7(9)
C9B C10B C5B 117.1(10)
C9B C10B C11B 115.1(10)
C5B C10B C11B 127.7(11)
C4B C11B C12B 116.8(10)
C4B C11B C10B 131.4(11)
C12B C11B C10B 111.7(10)
C1B C12B C11B 123.7(11)
C1B C12B S1B 126.5(9)
C11B C12B S1B 109.7(8)
C14B C13B C25B 118.5(10)
C14B C13B C2B 120.0(10)
C25B C13B C2B 121.5(10)
C15B C14B C13B 122.2(11)
C14B C15B C16B 117.6(11)
C24B C16B C15B 122.2(10)
C24B C16B C17B 108.7(10)
C15B C16B C17B 129.1(11)
C18B C17B C22B 121.3(10)
C18B C17B C16B 131.5(10)
C22B C17B C16B 107.2(10)
C17B C18B C19B 118.0(11)
C18B C19B C20B 120.6(12)
C21B C20B C19B 121.0(12)
C20B C21B C22B 118.8(12)
C21B C22B C17B 120.5(11)
C21B C22B C23B 127.1(11)
C17B C22B C23B 112.5(9)
C22B C23B C32B 112.9(10)
C22B C23B C24B 100.2(9)
C32B C23B C24B 113.8(9)
C22B C23B C26B 112.2(9)
C32B C23B C26B 108.7(9)
C24B C23B C26B 108.8(9)
C25B C24B C16B 119.8(10)
C25B C24B C23B 128.8(10)
C16B C24B C23B 111.4(9)
C24B C25B C13B 119.5(11)
C27B C26B C23B 115.6(10)
C26B C27B C28B 112.5(10)
C29B C28B C27B 115.3(11)
C30B C29B C28B 113.6(12)
C29B C30B C31B 112.9(12)
C33B C32B C23B 116.9(10)
C32B C33B C34B 114.6(10)
C33B C34B C35B 114.2(11)
C34B C35B C36B 116.3(12)
C37B C36B C35B 110.8(12)
C39B C38B C50B 119.5(11)
C39B C38B C7B 119.6(10)
C50B C38B C7B 121.0(10)
C38B C39B C40B 120.9(11)
C41B C40B C39B 118.8(11)
C40B C41B C49B 119.6(10)
C40B C41B C42B 131.6(10)
C49B C41B C42B 108.8(9)
C47B C42B C43B 120.2(10)
C47B C42B C41B 108.8(10)
C43B C42B C41B 131.0(11)
C44B C43B C42B 118.0(12)
C45B C44B C43B 122.1(13)
C44B C45B C46B 120.1(12)
C45B C46B C47B 118.8(12)
C42B C47B C46B 120.9(11)
C42B C47B C48B 111.4(10)
C46B C47B C48B 127.7(11)
C57B C48B C47B 114.1(9)
C57B C48B C49B 113.6(9)
C47B C48B C49B 100.3(9)
C57B C48B C51B 107.4(10)
C47B C48B C51B 110.8(9)
C49B C48B C51B 110.6(9)
C50B C49B C41B 121.0(10)
C50B C49B C48B 128.4(10)
C41B C49B C48B 110.5(9)
C49B C50B C38B 120.1(11)
C52B C51B C48B 115.0(10)
C51B C52B C53B 113.9(10)
C52B C53B C54B 114.5(10)
C55B C54B C53B 114.4(11)
C56B C55B C54B 114.7(12)
C48B C57B C58B 117.1(10)
C59B C58B C57B 111.2(10)
C60B C59B C58B 114.7(10)
C61B C60B C59B 114.5(11)
C60B C61B C62B 112.8(12)
O1C S1C O2C 116.7(5)
O1C S1C C9C 110.0(5)
O2C S1C C9C 110.8(5)
O1C S1C C12C 109.9(5)
O2C S1C C12C 113.0(5)
C9C S1C C12C 94.2(5)
C12C C1C C2C 119.7(11)
C3C C2C C1C 114.9(10)
C3C C2C C13C 126.0(11)
C1C C2C C13C 119.1(10)
C4C C3C C2C 126.8(12)
C4C C3C F1C 116.6(11)
C2C C3C F1C 116.5(10)
C3C C4C C11C 118.9(11)
C10C C5C C6C 119.1(11)
F2C C6C C7C 117.4(9)
F2C C6C C5C 117.1(10)
C7C C6C C5C 125.4(11)
C6C C7C C8C 115.7(10)
C6C C7C C38C 125.8(10)
C8C C7C C38C 118.5(10)
C9C C8C C7C 120.3(11)
C8C C9C C10C 123.6(11)
C8C C9C S1C 128.3(9)
C10C C9C S1C 107.9(8)
C5C C10C C11C 129.8(11)
C5C C10C C9C 115.7(10)
C11C C10C C9C 114.5(10)
C4C C11C C12C 114.2(10)
C4C C11C C10C 130.4(11)
C12C C11C C10C 115.3(10)
C1C C12C C11C 125.4(11)
C1C C12C S1C 126.6(10)
C11C C12C S1C 108.0(8)
C14C C13C C25C 117.8(10)
C14C C13C C2C 120.9(10)
C25C C13C C2C 121.3(10)
C15C C14C C13C 122.6(12)
C16C C15C C14C 120.5(13)
C15C C16C C24C 119.0(11)
C15C C16C C17C 134.3(12)
C24C C16C C17C 106.5(10)
C18C C17C C22C 122.5(12)
C18C C17C C16C 127.5(12)
C22C C17C C16C 110.0(11)
C19C C18C C17C 118.1(14)
C20C C19C C18C 121.1(14)
C19C C20C C21C 120.5(13)
C22C C21C C20C 120.8(13)
C21C C22C C17C 117.1(12)
C21C C22C C23C 132.2(12)
C17C C22C C23C 110.3(11)
C22C C23C C26C 110.8(10)
C22C C23C C24C 102.4(10)
C26C C23C C24C 110.6(10)
C22C C23C C32C 112.0(11)
C26C C23C C32C 113.0(11)
C24C C23C C32C 107.6(10)
C25C C24C C16C 120.9(11)
C25C C24C C23C 128.6(11)
C16C C24C C23C 110.5(10)
C24C C25C C13C 119.0(11)
C23C C26C C27C 113.9(11)
C28C C27C C26C 114.0(11)
C29C C28C C27C 110.9(12)
C28C C29C C30C 114.9(12)
C31C C30C C29C 113.9(13)
C33C C32C C23C 115.8(12)
C32C C33C C34C 111.1(15)
C35C C34C C33C 115.1(19)
C34C C35C C36C 129(2)
C37C C36C C35C 100.7(19)
C39C C38C C50C 116.4(10)
C39C C38C C7C 123.6(10)
C50C C38C C7C 119.9(10)
C38C C39C C40C 124.8(11)
C39C C40C C41C 119.0(12)
C49C C41C C40C 119.5(11)
C49C C41C C42C 108.6(10)
C40C C41C C42C 131.8(12)
C47C C42C C43C 121.8(11)
C47C C42C C41C 107.8(11)
C43C C42C C41C 130.5(12)
C44C C43C C42C 116.5(13)
C43C C44C C45C 122.6(13)
C44C C45C C46C 121.9(12)
C47C C46C C45C 115.8(12)
C42C C47C C46C 121.1(12)
C42C C47C C48C 112.8(10)
C46C C47C C48C 126.1(11)
C51C C48C C47C 112.0(10)
C51C C48C C49C 113.4(10)
C47C C48C C49C 98.3(10)
C51C C48C C57C 109.3(10)
C47C C48C C57C 113.9(10)
C49C C48C C57C 109.8(10)
C41C C49C C50C 121.7(11)
C41C C49C C48C 112.6(10)
C50C C49C C48C 125.7(11)
C49C C50C C38C 118.5(11)
C48C C51C C52C 114.6(10)
C53C C52C C51C 113.7(10)
C52C C53C C54C 117.6(10)
C53C C54C C55C 113.9(11)
C56C C55C C54C 113.7(12)
C58C C57C C48C 113.5(10)
C57C C58C C59C 114.8(10)
C60C C59C C58C 112.7(10)
C59C C60C C61C 109.8(10)
C62C C61C C60C 114.1(12)
O1D S1D O2D 117.3(5)
O1D S1D C9D 110.6(5)
O2D S1D C9D 110.6(5)
O1D S1D C12D 111.5(5)
O2D S1D C12D 111.1(5)
C9D S1D C12D 93.2(6)
C12D C1D C2D 119.5(11)
C3D C2D C1D 115.4(10)
C3D C2D C13D 123.0(10)
C1D C2D C13D 121.5(10)
F1D C3D C4D 117.9(10)
F1D C3D C2D 116.8(9)
C4D C3D C2D 125.3(11)
C3D C4D C11D 119.1(11)
C6D C5D C10D 118.6(11)
C5D C6D F2D 116.9(11)
C5D C6D C7D 127.0(11)
F2D C6D C7D 116.1(10)
C6D C7D C8D 113.5(10)
C6D C7D C38D 125.2(10)
C8D C7D C38D 121.2(10)
C9D C8D C7D 121.0(11)
C8D C9D C10D 123.2(10)
C8D C9D S1D 127.1(9)
C10D C9D S1D 109.8(8)
C9D C10D C11D 114.8(10)
C9D C10D C5D 116.7(10)
C11D C10D C5D 128.3(11)
C4D C11D C10D 130.5(11)
C4D C11D C12D 115.6(10)
C10D C11D C12D 113.9(10)
C1D C12D C11D 124.9(11)
C1D C12D S1D 126.9(10)
C11D C12D S1D 108.2(8)
C14D C13D C25D 119.2(10)
C14D C13D C2D 119.2(10)
C25D C13D C2D 121.7(10)
C15D C14D C13D 121.7(11)
C14D C15D C16D 118.6(11)
C24D C16D C15D 121.4(10)
C24D C16D C17D 107.5(9)
C15D C16D C17D 131.1(10)
C22D C17D C18D 121.1(10)
C22D C17D C16D 108.3(10)
C18D C17D C16D 130.6(10)
C19D C18D C17D 118.6(12)
C20D C19D C18D 120.9(12)
C19D C20D C21D 121.1(12)
C22D C21D C20D 117.9(12)
C17D C22D C21D 120.3(11)
C17D C22D C23D 111.6(9)
C21D C22D C23D 128.0(11)
C26D C23D C24D 112.1(9)
C26D C23D C32D 108.2(9)
C24D C23D C32D 111.1(9)
C26D C23D C22D 112.7(9)
C24D C23D C22D 100.0(9)
C32D C23D C22D 112.7(9)
C16D C24D C25D 119.8(10)
C16D C24D C23D 112.2(9)
C25D C24D C23D 128.0(10)
C24D C25D C13D 119.2(10)
C23D C26D C27D 116.0(10)
C28D C27D C26D 116.0(11)
C26D C27D C28E 107.4(13)
C27D C28D C29D 114.3(14)
C30D C29D C28D 109.9(15)
C27D C28E C29E 109.0(19)
C30D C29E C28E 125(2)
C29D C30D C31D 102.5(17)
C31D C30D C29E 124.9(19)
C33D C32D C23D 114.8(9)
C32D C33D C34D 110.8(9)
C35D C34D C33D 112.9(10)
C34D C35D C36D 114.1(11)
C37D C36D C35D 112.7(11)
C50D C38D C39D 118.4(10)
C50D C38D C7D 122.5(11)
C39D C38D C7D 119.1(10)
C40D C39D C38D 124.6(11)
C39D C40D C41D 117.6(11)
C40D C41D C49D 120.2(10)
C40D C41D C42D 133.2(11)
C49D C41D C42D 106.6(10)
C47D C42D C43D 120.1(10)
C47D C42D C41D 110.1(10)
C43D C42D C41D 129.8(11)
C44D C43D C42D 118.0(11)
C45D C44D C43D 121.4(12)
C44D C45D C46D 120.5(12)
C47D C46D C45D 119.3(11)
C46D C47D C42D 120.6(11)
C46D C47D C48D 128.9(11)
C42D C47D C48D 110.4(9)
C49D C48D C51D 113.2(10)
C49D C48D C47D 101.3(9)
C51D C48D C47D 111.3(10)
C49D C48D C57D 111.7(10)
C51D C48D C57D 106.2(10)
C47D C48D C57D 113.3(10)
C41D C49D C50D 119.8(10)
C41D C49D C48D 111.6(10)
C50D C49D C48D 128.4(11)
C38D C50D C49D 119.2(11)
C48D C51D C52D 115.6(11)
C53E C52D C51D 130.0(15)
C51D C52D C53D 101.3(12)
C54D C53D C52D 111.8(15)
C53D C54D C55D 103.7(14)
C52D C53E C54E 109.3(15)
C53E C54E C55D 107.4(16)
C56D C55D C54E 96.7(17)
C56D C55D C54D 132.0(17)
C58D C57D C48D 116.9(11)
C57D C58D C59D 112.0(12)
C60D C59D C58D 119.1(13)
C61D C60D C59D 114.9(14)
C60D C61D C62D 113.6(13)

loop_
_geom_bond_atom_site_label_1
_geom_bond_atom_site_label_2
_geom_bond_distance
S1A O1A 1.428(8)
S1A O2A 1.438(8)
S1A C9A 1.749(11)
S1A C12A 1.775(11)
F1A C3A 1.369(12)
F2A C6A 1.360(12)
C1A C12A 1.360(15)
C1A C2A 1.393(16)
C2A C3A 1.392(15)
C2A C13A 1.497(14)
C3A C4A 1.353(15)
C4A C11A 1.400(15)
C5A C6A 1.348(14)
C5A C10A 1.354(15)
C6A C7A 1.393(15)
C7A C8A 1.402(15)
C7A C38A 1.510(15)
C8A C9A 1.357(15)
C9A C10A 1.407(16)
C10A C11A 1.498(14)
C11A C12A 1.376(14)
C13A C25A 1.380(15)
C13A C14A 1.405(16)
C14A C15A 1.376(15)
C15A C16A 1.401(15)
C16A C24A 1.392(16)
C16A C17A 1.441(16)
C17A C22A 1.362(16)
C17A C18A 1.400(17)
C18A C19A 1.420(16)
C19A C20A 1.402(17)
C20A C21A 1.370(17)
C21A C22A 1.414(16)
C22A C23A 1.543(16)
C23A C26A 1.493(16)
C23A C32A 1.522(17)
C23A C24A 1.569(15)
C24A C25A 1.404(15)
C26A C27A 1.527(18)
C27A C28A 1.547(17)
C28A C29A 1.542(19)
C29A C30A 1.500(18)
C30A C31A 1.575(19)
C32A C33A 1.525(17)
C33A C34A 1.553(17)
C34A C35A 1.536(17)
C35A C36A 1.555(17)
C36A C37A 1.509(18)
C38A C50A 1.313(15)
C38A C39A 1.446(15)
C39A C40A 1.385(15)
C40A C41A 1.361(15)
C41A C49A 1.421(15)
C41A C42A 1.488(15)
C42A C47A 1.364(15)
C42A C43A 1.412(16)
C43A C44A 1.388(17)
C44A C45A 1.374(18)
C45A C46A 1.418(18)
C46A C47A 1.412(16)
C47A C48A 1.531(16)
C48A C49A 1.482(15)
C48A C51A 1.543(17)
C48A C57A 1.558(15)
C49A C50A 1.401(14)
C51A C52A 1.552(17)
C52A C53A 1.522(18)
C53A C54A 1.480(17)
C54A C55A 1.532(18)
C55A C56A 1.53(2)
C57A C58A 1.523(16)
C58A C59A 1.548(17)
C59A C60A 1.487(18)
C60A C61A 1.579(19)
C61A C62A 1.45(2)
S1B O1B 1.414(8)
S1B O2B 1.437(8)
S1B C9B 1.757(11)
S1B C12B 1.782(11)
F1B C3B 1.351(14)
F2B C6B 1.368(12)
C1B C12B 1.356(15)
C1B C2B 1.433(16)
C2B C3B 1.391(16)
C2B C13B 1.463(15)
C3B C4B 1.355(16)
C4B C11B 1.376(16)
C5B C6B 1.325(15)
C5B C10B 1.422(16)
C6B C7B 1.434(15)
C7B C8B 1.375(15)
C7B C38B 1.484(15)
C8B C9B 1.393(15)
C9B C10B 1.392(15)
C10B C11B 1.449(15)
C11B C12B 1.433(16)
C13B C14B 1.406(15)
C13B C25B 1.410(15)
C14B C15B 1.370(15)
C15B C16B 1.386(15)
C16B C24B 1.386(15)
C16B C17B 1.499(15)
C17B C18B 1.377(15)
C17B C22B 1.392(15)
C18B C19B 1.387(16)
C19B C20B 1.404(17)
C20B C21B 1.361(17)
C21B C22B 1.385(16)
C22B C23B 1.528(16)
C23B C32B 1.527(16)
C23B C24B 1.540(15)
C23B C26B 1.549(16)
C24B C25B 1.380(15)
C26B C27B 1.491(16)
C27B C28B 1.531(16)
C28B C29B 1.518(18)
C29B C30B 1.510(18)
C30B C31B 1.53(2)
C32B C33B 1.478(16)
C33B C34B 1.533(17)
C34B C35B 1.537(18)
C35B C36B 1.548(19)
C36B C37B 1.49(2)
C38B C39B 1.364(16)
C38B C50B 1.392(15)
C39B C40B 1.418(15)
C40B C41B 1.376(14)
C41B C49B 1.393(15)
C41B C42B 1.474(15)
C42B C47B 1.378(16)
C42B C43B 1.395(16)
C43B C44B 1.396(16)
C44B C45B 1.375(17)
C45B C46B 1.374(17)
C46B C47B 1.412(16)
C47B C48B 1.540(16)
C48B C57B 1.526(15)
C48B C49B 1.543(15)
C48B C51B 1.547(16)
C49B C50B 1.367(14)
C51B C52B 1.497(15)
C52B C53B 1.523(16)
C53B C54B 1.543(17)
C54B C55B 1.510(19)
C55B C56B 1.496(18)
C57B C58B 1.527(16)
C58B C59B 1.525(15)
C59B C60B 1.486(16)
C60B C61B 1.503(17)
C61B C62B 1.529(19)
S1C O1C 1.412(8)
S1C O2C 1.445(9)
S1C C9C 1.765(12)
S1C C12C 1.803(12)
F1C C3C 1.387(13)
F2C C6C 1.364(13)
C1C C12C 1.332(15)
C1C C2C 1.396(16)
C2C C3C 1.353(16)
C2C C13C 1.494(15)
C3C C4C 1.349(15)
C4C C11C 1.396(15)
C5C C10C 1.383(16)
C5C C6C 1.389(15)
C6C C7C 1.378(16)
C7C C8C 1.407(15)
C7C C38C 1.483(15)
C8C C9C 1.353(15)
C9C C10C 1.445(16)
C10C C11C 1.415(15)
C11C C12C 1.405(15)
C13C C14C 1.386(16)
C13C C25C 1.427(16)
C14C C15C 1.355(16)
C15C C16C 1.367(16)
C16C C24C 1.415(16)
C16C C17C 1.469(17)
C17C C18C 1.410(18)
C17C C22C 1.406(18)
C18C C19C 1.376(18)
C19C C20C 1.367(19)
C20C C21C 1.410(18)
C21C C22C 1.384(17)
C22C C23C 1.485(17)
C23C C26C 1.523(17)
C23C C24C 1.535(16)
C23C C32C 1.590(19)
C24C C25C 1.380(15)
C26C C27C 1.547(18)
C27C C28C 1.515(18)
C28C C29C 1.502(18)
C29C C30C 1.565(19)
C30C C31C 1.538(19)
C32C C33C 1.48(2)
C33C C34C 1.60(2)
C34C C35C 1.473(17)
C35C C36C 1.527(17)
C36C C37C 1.466(17)
C38C C39C 1.360(15)
C38C C50C 1.429(15)
C39C C40C 1.364(15)
C40C C41C 1.369(16)
C41C C49C 1.369(16)
C41C C42C 1.468(16)
C42C C47C 1.390(16)
C42C C43C 1.403(17)
C43C C44C 1.352(17)
C44C C45C 1.372(18)
C45C C46C 1.409(17)
C46C C47C 1.389(16)
C47C C48C 1.529(17)
C48C C51C 1.530(16)
C48C C49C 1.550(16)
C48C C57C 1.559(17)
C49C C50C 1.402(16)
C51C C52C 1.551(17)
C52C C53C 1.496(15)
C53C C54C 1.502(16)
C54C C55C 1.507(18)
C55C C56C 1.502(18)
C57C C58C 1.509(15)
C58C C59C 1.568(16)
C59C C60C 1.514(16)
C60C C61C 1.539(18)
C61C C62C 1.51(2)
S1D O1D 1.433(9)
S1D O2D 1.455(9)
S1D C9D 1.752(11)
S1D C12D 1.779(12)
F1D C3D 1.365(13)
F2D C6D 1.382(13)
C1D C12D 1.341(15)
C1D C2D 1.408(15)
C2D C3D 1.393(16)
C2D C13D 1.477(15)
C3D C4D 1.368(15)
C4D C11D 1.386(15)
C5D C6D 1.347(15)
C5D C10D 1.418(15)
C6D C7D 1.402(16)
C7D C8D 1.412(15)
C7D C38D 1.445(15)
C8D C9D 1.385(15)
C9D C10D 1.389(15)
C10D C11D 1.408(15)
C11D C12D 1.420(16)
C13D C14D 1.402(15)
C13D C25D 1.401(15)
C14D C15D 1.360(15)
C15D C16D 1.389(15)
C16D C24D 1.384(15)
C16D C17D 1.493(15)
C17D C22D 1.378(15)
C17D C18D 1.381(16)
C18D C19D 1.368(16)
C19D C20D 1.360(17)
C20D C21D 1.399(17)
C21D C22D 1.379(16)
C22D C23D 1.534(15)
C23D C26D 1.522(15)
C23D C24D 1.523(15)
C23D C32D 1.536(15)
C24D C25D 1.394(15)
C26D C27D 1.542(16)
C27D C28D 1.520(15)
C27D C28E 1.555(16)
C28D C29D 1.551(15)
C29D C30D 1.498(16)
C28E C29E 1.563(17)
C29E C30D 1.560(16)
C30D C31D 1.53(2)
C32D C33D 1.501(14)
C33D C34D 1.550(16)
C34D C35D 1.517(16)
C35D C36D 1.548(17)
C36D C37D 1.515(17)
C38D C50D 1.393(15)
C38D C39D 1.405(15)
C39D C40D 1.349(15)
C40D C41D 1.412(15)
C41D C49D 1.420(16)
C41D C42D 1.451(15)
C42D C47D 1.394(15)
C42D C43D 1.415(16)
C43D C44D 1.394(16)
C44D C45D 1.369(17)
C45D C46D 1.398(16)
C46D C47D 1.379(15)
C47D C48D 1.515(16)
C48D C49D 1.507(16)
C48D C51D 1.511(17)
C48D C57D 1.569(17)
C49D C50D 1.419(16)
C51D C52D 1.561(19)
C52D C53E 1.521(16)
C52D C53D 1.544(15)
C53D C54D 1.511(15)
C54D C55D 1.548(15)
C53E C54E 1.525(16)
C54E C55D 1.539(16)
C55D C56D 1.504(15)
C57D C58D 1.495(18)
C58D C59D 1.531(19)
C59D C60D 1.494(19)
C60D C61D 1.48(2)
C61D C62D 1.544(19)
